data_4510594
loop_
_publ_author_name
'Suresh, Kuthuru'
'Nangia, Ashwini'

_publ_section_title
;
 Lornoxicam Salts: Crystal Structures, Conformations, and Solubility
;
_journal_issue 6
_journal_name_full 'Crystal Growth &amp; Design'
_journal_page_first 2945
_journal_paper_doi 10.1021/cg500231z
_journal_volume 14
_journal_year 2014
_chemical_formula_moiety 'C15 H16 N4 O4 S2 Cl'
_chemical_formula_sum 'C15 H16 Cl N4 O4 S2'
_chemical_formula_weight 415.89
_chemical_melting_point 466
_chemical_name_common 'Lornoxicam Piperazine salt'
_chemical_name_systematic
; 
 
Piperazinium (3E)-6-chloro-3-[hydroxy(pyridin-2-ylamino)methylene]- 
2-methyl-2,3-dihydro-4H-thieno[2,3-e][1,2] thiazin-4-one 1,1-dioxide) 
;
_space_group_IT_number 14
_symmetry_cell_setting monoclinic
_symmetry_space_group_name_Hall '-P 2ybc'
_symmetry_space_group_name_H-M 'P 1 21/c 1'
_atom_sites_solution_hydrogens geom
_atom_sites_solution_primary direct
_atom_sites_solution_secondary difmap
_audit_creation_method SHELXL-97
_cell_angle_alpha 90.00
_cell_angle_beta 111.547(8)
_cell_angle_gamma 90.00
_cell_formula_units_Z 4
_cell_length_a 13.2445(9)
_cell_length_b 13.0698(7)
_cell_length_c 11.6414(8)
_cell_measurement_reflns_used 3091
_cell_measurement_temperature 298(2)
_cell_measurement_theta_max 26.3151
_cell_measurement_theta_min 2.9195
_cell_volume 1874.3(2)
_computing_cell_refinement
;
CrysAlisPro, Oxford Diffraction Ltd.,
Version 1.171.33.55 (release 05-01-2010 CrysAlis171 .NET)
(compiled Jan  5 2010,16:28:46)
;
_computing_data_collection
;
CrysAlisPro, Oxford Diffraction Ltd.,
Version 1.171.33.55 (release 05-01-2010 CrysAlis171 .NET)
(compiled Jan  5 2010,16:28:46)
;
_computing_data_reduction
;
CrysAlisPro, Oxford Diffraction Ltd.,
Version 1.171.33.55 (release 05-01-2010 CrysAlis171 .NET)
(compiled Jan  5 2010,16:28:46)
;
_computing_structure_refinement 'SHELXL-97 (Sheldrick, 1997)'
_computing_structure_solution 'SHELXS-97 (Sheldrick, 1990)'
_diffrn_ambient_temperature 298(2)
_diffrn_detector_area_resol_mean 16.3291
_diffrn_measured_fraction_theta_full 0.998
_diffrn_measured_fraction_theta_max 0.998
_diffrn_measurement_device_type 'Xcalibur, Eos, Gemini'
_diffrn_measurement_method '\w scans'
_diffrn_radiation_monochromator graphite
_diffrn_radiation_source 'fine-focus sealed tube'
_diffrn_radiation_type MoK\a
_diffrn_radiation_wavelength 0.71073
_diffrn_reflns_av_R_equivalents 0.0338
_diffrn_reflns_av_sigmaI/netI 0.0586
_diffrn_reflns_limit_h_max 16
_diffrn_reflns_limit_h_min -16
_diffrn_reflns_limit_k_max 16
_diffrn_reflns_limit_k_min -14
_diffrn_reflns_limit_l_max 14
_diffrn_reflns_limit_l_min -8
_diffrn_reflns_number 7900
_diffrn_reflns_theta_full 26.37
_diffrn_reflns_theta_max 26.37
_diffrn_reflns_theta_min 3.12
_exptl_absorpt_coefficient_mu 0.455
_exptl_absorpt_correction_T_max 1.00000
_exptl_absorpt_correction_T_min 0.85165
_exptl_absorpt_correction_type multi-scan
_exptl_absorpt_process_details
;
CrysAlisPro, Oxford Diffraction Ltd.,
Version 1.171.33.55 (release 05-01-2010 CrysAlis171 .NET)
(compiled Jan  5 2010,16:28:46)
Empirical absorption correction using spherical harmonics,
 implemented in SCALE3 ABSPACK scaling algorithm.
;
_exptl_crystal_colour yellow
_exptl_crystal_density_diffrn 1.474
_exptl_crystal_density_method 'not measured'
_exptl_crystal_description block
_exptl_crystal_F_000 860
_exptl_crystal_size_max 0.36
_exptl_crystal_size_mid 0.24
_exptl_crystal_size_min 0.12
_refine_diff_density_max 0.267
_refine_diff_density_min -0.280
_refine_diff_density_rms 0.047
_refine_ls_extinction_method none
_refine_ls_goodness_of_fit_ref 0.905
_refine_ls_hydrogen_treatment mixed
_refine_ls_matrix_type full
_refine_ls_number_parameters 236
_refine_ls_number_reflns 3832
_refine_ls_number_restraints 0
_refine_ls_restrained_S_all 0.905
_refine_ls_R_factor_all 0.0758
_refine_ls_R_factor_gt 0.0406
_refine_ls_shift/su_max 0.001
_refine_ls_shift/su_mean 0.000
_refine_ls_structure_factor_coef Fsqd
_refine_ls_weighting_details 'calc w=1/[\s^2^(Fo^2^)+(0.0502P)^2^+0.0000P] where P=(Fo^2^+2Fc^2^)/3'
_refine_ls_weighting_scheme calc
_refine_ls_wR_factor_gt 0.0901
_refine_ls_wR_factor_ref 0.0984
_reflns_number_gt 2377
_reflns_number_total 3832
_reflns_threshold_expression >2sigma(I)
_cod_data_source_file cg500231z_si_006.cif
_cod_data_source_block LXM-PIP
_cod_depositor_comments 'Adding full bibliography for 4510592--4510596.cif.'
_cod_database_code 4510594

loop_
_symmetry_equiv_pos_as_xyz
'x, y, z'
'-x, y+1/2, -z+1/2'
'-x, -y, -z'
'x, -y-1/2, z-1/2'

loop_
_atom_site_label
_atom_site_type_symbol
_atom_site_fract_x
_atom_site_fract_y
_atom_site_fract_z
_atom_site_U_iso_or_equiv
_atom_site_adp_type
_atom_site_occupancy
_atom_site_symmetry_multiplicity
_atom_site_calc_flag
_atom_site_refinement_flags
S1 S 0.75252(5) 0.75912(4) 0.59251(6) 0.03875(17) Uani 1 1 d .
S2 S 0.77775(5) 1.04207(5) 0.77112(7) 0.0553(2) Uani 1 1 d .
Cl1 Cl 1.01500(6) 1.07767(7) 0.85405(9) 0.0964(3) Uani 1 1 d .
O3 O 0.54851(12) 0.96979(10) 0.69317(13) 0.0375(4) Uani 1 1 d .
O4 O 0.41745(12) 0.72813(11) 0.44316(16) 0.0483(4) Uani 1 1 d .
O2 O 0.74799(13) 0.68884(11) 0.68429(15) 0.0492(4) Uani 1 1 d .
C7 C 0.56110(17) 0.83764(15) 0.5583(2) 0.0306(5) Uani 1 1 d .
N3 N 0.62844(14) 0.78558(13) 0.50174(16) 0.0331(4) Uani 1 1 d .
O1 O 0.81284(13) 0.73152(12) 0.51754(16) 0.0539(5) Uani 1 1 d .
C8 C 0.60343(16) 0.91508(15) 0.64357(19) 0.0307(5) Uani 1 1 d .
N2 N 0.38112(14) 0.86042(13) 0.55020(18) 0.0420(5) Uani 1 1 d .
H2A H 0.4102 0.9139 0.5923 0.050 Uiso 1 1 calc R
N4 N 0.51379(16) 0.55500(13) 0.40090(18) 0.0445(5) Uani 1 1 d .
H4A H 0.5263 0.5562 0.3300 0.053 Uiso 1 1 calc R
H4B H 0.5051 0.6200 0.4212 0.053 Uiso 1 1 calc R
C9 C 0.71951(18) 0.93581(16) 0.6844(2) 0.0355(5) Uani 1 1 d .
C10 C 0.79672(18) 0.87683(17) 0.6645(2) 0.0394(6) Uani 1 1 d .
C6 C 0.44912(18) 0.80351(16) 0.5122(2) 0.0353(5) Uani 1 1 d .
N1 N 0.23526(17) 0.91701(18) 0.5875(2) 0.0649(7) Uani 1 1 d .
C14 C 0.4129(2) 0.49616(18) 0.3821(2) 0.0481(6) Uani 1 1 d .
H14A H 0.4202 0.4274 0.3546 0.058 Uiso 1 1 calc R
H14B H 0.3521 0.5288 0.3185 0.058 Uiso 1 1 calc R
C1 C 0.27194(18) 0.84600(18) 0.5318(2) 0.0438(6) Uani 1 1 d .
C15 C 0.6084(2) 0.50904(18) 0.4998(2) 0.0457(6) Uani 1 1 d .
H15B H 0.6726 0.5500 0.5123 0.055 Uiso 1 1 calc R
H15A H 0.6215 0.4408 0.4756 0.055 Uiso 1 1 calc R
C11 C 0.9034(2) 0.9155(2) 0.7172(2) 0.0542(7) Uani 1 1 d .
H11 H 0.9646 0.8846 0.7116 0.065 Uiso 1 1 calc R
C13 C 0.6147(2) 0.82348(18) 0.3766(2) 0.0481(6) Uani 1 1 d .
H13B H 0.6469 0.7758 0.3374 0.072 Uiso 1 1 calc R
H13C H 0.6496 0.8888 0.3835 0.072 Uiso 1 1 calc R
H13A H 0.5388 0.8304 0.3281 0.072 Uiso 1 1 calc R
C12 C 0.9033(2) 1.0037(2) 0.7769(3) 0.0594(7) Uani 1 1 d .
C3 C 0.1011(2) 0.7647(3) 0.4546(3) 0.0872(11) Uani 1 1 d .
H3 H 0.0559 0.7123 0.4105 0.105 Uiso 1 1 calc R
C2 C 0.2079(2) 0.7675(2) 0.4630(3) 0.0673(9) Uani 1 1 d .
H2 H 0.2356 0.7188 0.4241 0.081 Uiso 1 1 calc R
C5 C 0.1306(2) 0.9112(3) 0.5738(3) 0.0872(11) Uani 1 1 d .
H5 H 0.1035 0.9617 0.6111 0.105 Uiso 1 1 calc R
C4 C 0.0613(3) 0.8374(3) 0.5097(3) 0.0903(11) Uani 1 1 d .
H4 H -0.0107 0.8364 0.5036 0.108 Uiso 1 1 calc R

loop_
_atom_site_aniso_label
_atom_site_aniso_U_11
_atom_site_aniso_U_22
_atom_site_aniso_U_33
_atom_site_aniso_U_23
_atom_site_aniso_U_13
_atom_site_aniso_U_12
S1 0.0335(3) 0.0410(3) 0.0451(4) 0.0040(3) 0.0184(3) 0.0075(2)
S2 0.0514(4) 0.0524(4) 0.0606(5) -0.0147(3) 0.0187(4) -0.0157(3)
Cl1 0.0568(5) 0.1082(7) 0.1115(8) -0.0247(6) 0.0162(5) -0.0431(5)
O3 0.0406(9) 0.0390(8) 0.0382(9) -0.0067(7) 0.0209(8) 0.0010(7)
O4 0.0428(10) 0.0393(9) 0.0615(11) -0.0190(8) 0.0177(9) -0.0043(7)
O2 0.0552(11) 0.0449(9) 0.0496(11) 0.0159(8) 0.0216(9) 0.0084(8)
C7 0.0330(12) 0.0305(11) 0.0319(12) 0.0006(10) 0.0161(10) 0.0055(9)
N3 0.0355(10) 0.0356(10) 0.0316(10) 0.0005(8) 0.0164(9) 0.0059(8)
O1 0.0440(10) 0.0621(11) 0.0640(12) 0.0005(9) 0.0299(10) 0.0176(8)
C8 0.0342(12) 0.0316(11) 0.0291(12) 0.0052(10) 0.0150(10) 0.0031(9)
N2 0.0331(11) 0.0396(10) 0.0556(13) -0.0140(10) 0.0191(10) -0.0019(8)
N4 0.0704(15) 0.0339(11) 0.0416(12) -0.0006(9) 0.0350(12) -0.0005(9)
C9 0.0362(13) 0.0365(12) 0.0353(13) 0.0000(10) 0.0147(11) -0.0054(10)
C10 0.0361(13) 0.0448(13) 0.0388(14) 0.0050(11) 0.0155(12) -0.0021(10)
C6 0.0364(13) 0.0319(12) 0.0392(14) 0.0018(11) 0.0157(11) 0.0034(10)
N1 0.0424(14) 0.0755(15) 0.0868(18) -0.0220(14) 0.0355(14) -0.0011(11)
C14 0.0607(16) 0.0437(14) 0.0406(15) -0.0045(12) 0.0195(13) -0.0040(12)
C1 0.0322(13) 0.0510(15) 0.0498(16) -0.0020(12) 0.0170(12) -0.0018(11)
C15 0.0591(16) 0.0391(13) 0.0480(16) -0.0042(12) 0.0306(14) -0.0045(11)
C11 0.0361(14) 0.0685(18) 0.0593(18) 0.0045(15) 0.0188(13) -0.0075(13)
C13 0.0546(16) 0.0569(15) 0.0379(14) 0.0034(12) 0.0230(13) 0.0121(12)
C12 0.0460(16) 0.0692(18) 0.0594(18) -0.0058(16) 0.0152(14) -0.0221(13)
C3 0.050(2) 0.113(3) 0.100(3) -0.032(2) 0.029(2) -0.0340(18)
C2 0.0472(17) 0.0707(19) 0.087(2) -0.0256(17) 0.0286(17) -0.0152(14)
C5 0.0484(19) 0.113(3) 0.114(3) -0.028(2) 0.047(2) 0.0010(19)
C4 0.0408(18) 0.125(3) 0.116(3) -0.025(2) 0.041(2) -0.0170(19)

loop_
_atom_type_symbol
_atom_type_description
_atom_type_scat_dispersion_real
_atom_type_scat_dispersion_imag
_atom_type_scat_source
C C 0.0033 0.0016 'International Tables Vol C Tables 4.2.6.8 and 6.1.1.4'
H H 0.0000 0.0000 'International Tables Vol C Tables 4.2.6.8 and 6.1.1.4'
N N 0.0061 0.0033 'International Tables Vol C Tables 4.2.6.8 and 6.1.1.4'
O O 0.0106 0.0060 'International Tables Vol C Tables 4.2.6.8 and 6.1.1.4'
S S 0.1246 0.1234 'International Tables Vol C Tables 4.2.6.8 and 6.1.1.4'
Cl Cl 0.1484 0.1585 'International Tables Vol C Tables 4.2.6.8 and 6.1.1.4'

loop_
_geom_angle_atom_site_label_1
_geom_angle_atom_site_label_2
_geom_angle_atom_site_label_3
_geom_angle
_geom_angle_site_symmetry_1
_geom_angle_site_symmetry_3
O2 S1 O1 118.78(10) . .
O2 S1 N3 108.18(10) . .
O1 S1 N3 108.31(10) . .
O2 S1 C10 107.84(10) . .
O1 S1 C10 110.58(11) . .
N3 S1 C10 101.80(10) . .
C12 S2 C9 90.36(12) . .
C8 C7 C6 125.46(19) . .
C8 C7 N3 120.78(19) . .
C6 C7 N3 113.71(18) . .
C7 N3 C13 114.37(16) . .
C7 N3 S1 116.39(14) . .
C13 N3 S1 115.94(15) . .
O3 C8 C7 125.23(19) . .
O3 C8 C9 116.68(19) . .
C7 C8 C9 118.06(19) . .
C6 N2 C1 130.5(2) . .
C6 N2 H2A 114.8 . .
C1 N2 H2A 114.8 . .
C15 N4 C14 111.26(17) . .
C15 N4 H4A 109.4 . .
C14 N4 H4A 109.4 . .
C15 N4 H4B 109.4 . .
C14 N4 H4B 109.4 . .
H4A N4 H4B 108.0 . .
C10 C9 C8 127.2(2) . .
C10 C9 S2 110.61(16) . .
C8 C9 S2 122.14(17) . .
C9 C10 C11 114.6(2) . .
C9 C10 S1 116.00(17) . .
C11 C10 S1 129.0(2) . .
O4 C6 N2 122.5(2) . .
O4 C6 C7 122.6(2) . .
N2 C6 C7 114.89(19) . .
C1 N1 C5 116.9(2) . .
N4 C14 C15 110.5(2) . 3_666
N4 C14 H14A 109.6 . .
C15 C14 H14A 109.6 3_666 .
N4 C14 H14B 109.6 . .
C15 C14 H14B 109.6 3_666 .
H14A C14 H14B 108.1 . .
N1 C1 C2 123.2(2) . .
N1 C1 N2 112.1(2) . .
C2 C1 N2 124.7(2) . .
N4 C15 C14 109.8(2) . 3_666
N4 C15 H15B 109.7 . .
C14 C15 H15B 109.7 3_666 .
N4 C15 H15A 109.7 . .
C14 C15 H15A 109.7 3_666 .
H15B C15 H15A 108.2 . .
C12 C11 C10 110.0(2) . .
C12 C11 H11 125.0 . .
C10 C11 H11 125.0 . .
N3 C13 H13B 109.5 . .
N3 C13 H13C 109.5 . .
H13B C13 H13C 109.5 . .
N3 C13 H13A 109.5 . .
H13B C13 H13A 109.5 . .
H13C C13 H13A 109.5 . .
C11 C12 S2 114.47(19) . .
C11 C12 Cl1 126.0(2) . .
S2 C12 Cl1 119.50(18) . .
C4 C3 C2 120.9(3) . .
C4 C3 H3 119.6 . .
C2 C3 H3 119.6 . .
C3 C2 C1 117.0(3) . .
C3 C2 H2 121.5 . .
C1 C2 H2 121.5 . .
N1 C5 C4 124.7(3) . .
N1 C5 H5 117.7 . .
C4 C5 H5 117.7 . .
C5 C4 C3 117.3(3) . .
C5 C4 H4 121.3 . .
C3 C4 H4 121.3 . .

loop_
_geom_bond_atom_site_label_1
_geom_bond_atom_site_label_2
_geom_bond_distance
_geom_bond_site_symmetry_2
S1 O2 1.4269(16) .
S1 O1 1.4291(16) .
S1 N3 1.6314(18) .
S1 C10 1.747(2) .
S2 C12 1.715(3) .
S2 C9 1.724(2) .
Cl1 C12 1.718(3) .
O3 C8 1.297(2) .
O4 C6 1.243(3) .
C7 C8 1.384(3) .
C7 C6 1.450(3) .
C7 N3 1.457(2) .
N3 C13 1.485(3) .
C8 C9 1.458(3) .
N2 C6 1.361(3) .
N2 C1 1.395(3) .
N2 H2A 0.8600 .
N4 C15 1.483(3) .
N4 C14 1.486(3) .
N4 H4A 0.9000 .
N4 H4B 0.9000 .
C9 C10 1.366(3) .
C10 C11 1.411(3) .
N1 C1 1.323(3) .
N1 C5 1.339(3) .
C14 C15 1.503(3) 3_666
C14 H14A 0.9700 .
C14 H14B 0.9700 .
C1 C2 1.384(3) .
C15 C14 1.503(3) 3_666
C15 H15B 0.9700 .
C15 H15A 0.9700 .
C11 C12 1.346(4) .
C11 H11 0.9300 .
C13 H13B 0.9600 .
C13 H13C 0.9600 .
C13 H13A 0.9600 .
C3 C4 1.357(4) .
C3 C2 1.382(4) .
C3 H3 0.9300 .
C2 H2 0.9300 .
C5 C4 1.352(4) .
C5 H5 0.9300 .
C4 H4 0.9300 .
